data_4123653
loop_
_publ_author_name
'Manan, Rajith S.'
'Kilaru, Praveen'
'Zhao, Pinjing'

_publ_section_title
;
 Nickel-catalyzed hydroimination of alkynes.
;
_journal_issue 19
_journal_name_full 'Journal of the American Chemical Society'
_journal_page_first 6136
_journal_page_last 6139
_journal_paper_doi 10.1021/jacs.5b02272
_journal_volume 137
_journal_year 2015
_chemical_formula_moiety 'C27 H21 N'
_chemical_formula_sum 'C27 H21 N'
_chemical_formula_weight 359.45
_chemical_name_systematic
;
 ?
;
_space_group_crystal_system triclinic
_space_group_IT_number 2
_space_group_name_Hall '-P 1'
_space_group_name_H-M_alt 'P -1'
_symmetry_space_group_name_Hall '-P 1'
_symmetry_space_group_name_H-M 'P -1'
_atom_sites_solution_hydrogens geom
_audit_creation_date 2015-04-17
_audit_creation_method
;
Olex2 1.2
(compiled 2015.01.26 svn.r3150 for OlexSys, GUI svn.r4998)
;
_cell_angle_alpha 66.662(14)
_cell_angle_beta 68.065(13)
_cell_angle_gamma 63.042(12)
_cell_formula_units_Z 2
_cell_length_a 9.910(8)
_cell_length_b 10.638(9)
_cell_length_c 11.590(9)
_cell_measurement_reflns_used 7318
_cell_measurement_temperature 273(2)
_cell_measurement_theta_max 26.660
_cell_measurement_theta_min 2.233
_cell_volume 971.5(14)
_computing_cell_refinement 'SAINT v7.68A (Bruker, 2009)'
_computing_data_reduction 'SAINT v7.68A (Bruker, 2009)'
_computing_molecular_graphics 'Olex2 (Dolomanov et al., 2009)'
_computing_publication_material 'Olex2 (Dolomanov et al., 2009)'
_computing_structure_refinement 'XL (Sheldrick, 2008)'
_diffrn_ambient_temperature 273.15
_diffrn_measured_fraction_theta_full 0.965
_diffrn_measured_fraction_theta_max 0.946
_diffrn_measurement_device_type 'Bruker APEX-II CCD'
_diffrn_measurement_method '\f and \w scans'
_diffrn_radiation_monochromator graphite
_diffrn_radiation_type MoK\a
_diffrn_radiation_wavelength 0.71073
_diffrn_reflns_av_R_equivalents 0.0245
_diffrn_reflns_av_unetI/netI 0.0268
_diffrn_reflns_laue_measured_fraction_full 0.965
_diffrn_reflns_laue_measured_fraction_max 0.946
_diffrn_reflns_limit_h_max 11
_diffrn_reflns_limit_h_min -12
_diffrn_reflns_limit_k_max 13
_diffrn_reflns_limit_k_min -13
_diffrn_reflns_limit_l_max 14
_diffrn_reflns_limit_l_min -14
_diffrn_reflns_number 14014
_diffrn_reflns_point_group_measured_fraction_full 0.965
_diffrn_reflns_point_group_measured_fraction_max 0.946
_diffrn_reflns_theta_full 25.242
_diffrn_reflns_theta_max 26.814
_diffrn_reflns_theta_min 1.970
_diffrn_standards_number 0
_exptl_absorpt_coefficient_mu 0.071
_exptl_absorpt_correction_T_max 0.7454
_exptl_absorpt_correction_T_min 0.6228
_exptl_absorpt_correction_type multi-scan
_exptl_absorpt_process_details
;
SADABS-2008/1 (Bruker,2008) was used for absorption correction.
wR2(int) was 0.0493 before and 0.0374 after correction.
The Ratio of minimum to maximum transmission is 0.8355.
The \l/2 correction factor is 0.0015.
;
_exptl_crystal_colour yellow
_exptl_crystal_colour_primary yellow
_exptl_crystal_density_diffrn 1.229
_exptl_crystal_description chunk
_exptl_crystal_F_000 380
_exptl_crystal_size_max 0.244
_exptl_crystal_size_mid 0.208
_exptl_crystal_size_min 0.157
_refine_diff_density_max 0.201
_refine_diff_density_min -0.216
_refine_diff_density_rms 0.038
_refine_ls_extinction_method none
_refine_ls_goodness_of_fit_ref 1.026
_refine_ls_hydrogen_treatment constr
_refine_ls_matrix_type full
_refine_ls_number_parameters 281
_refine_ls_number_reflns 3957
_refine_ls_number_restraints 345
_refine_ls_restrained_S_all 0.987
_refine_ls_R_factor_all 0.0601
_refine_ls_R_factor_gt 0.0442
_refine_ls_shift/su_max 0.000
_refine_ls_shift/su_mean 0.000
_refine_ls_structure_factor_coef Fsqd
_refine_ls_weighting_details 'w=1/[\s^2^(Fo^2^)+(0.0483P)^2^+0.3327P] where P=(Fo^2^+2Fc^2^)/3'
_refine_ls_weighting_scheme calc
_refine_ls_wR_factor_gt 0.1036
_refine_ls_wR_factor_ref 0.1123
_reflns_Friedel_coverage 0.000
_reflns_number_gt 3136
_reflns_number_total 3957
_reflns_threshold_expression 'I > 2\s(I)'
_cod_data_source_file ja5b02272_si_002.cif
_cod_data_source_block mo_rxm3_0m
_cod_depositor_comments 'Adding full bibliography for 4123566--4123653.cif.'
_cod_original_cell_volume 971.5(13)
_cod_database_code 4123653
_shelxl_version_number 2014-3
_shelx_space_group_comment
;
The symmetry employed for this shelxl refinement is uniquely defined
by the following loop, which should always be used as a source of
symmetry information in preference to the above space-group names.
They are only intended as comments.
;
_olex2_refinement_description
;
1. Fixed Uiso
 At 1.2 times of:
  All C(H) groups
2. Rigid bond restraints
 All non-hydrogen atoms
 with sigma for 1-2 distances of 0.01 and sigma for 1-3 distances of 0.01
3. Uiso/Uaniso restraints and constraints
All non-hydrogen atoms have similar U: within 1.7A with sigma of 0.04 and sigma
for terminal atoms of 0.08
4. Others
 Sof(N11)=Sof(C61)=Sof(C71)=Sof(H71)=1-FVAR(1)
 Sof(N1)=Sof(C6)=Sof(C7)=Sof(H7)=FVAR(1)
5.a Aromatic/amide H refined with riding coordinates:
 C7(H7), C71(H71), C1(H1), C2(H2), C3(H3), C9(H9), C10(H10), C11(H11),
 C12(H12), C13(H13), C15(H15), C16(H16), C17(H17), C18(H18), C19(H19), C21(H21),
  C22(H22), C23(H23), C24(H24), C25(H25), C26(H26), C27(H27)
;
_olex2_submission_special_instructions 'No special instructions were received'

loop_
_space_group_symop_operation_xyz
'x, y, z'
'-x, -y, -z'

loop_
_atom_site_label
_atom_site_type_symbol
_atom_site_fract_x
_atom_site_fract_y
_atom_site_fract_z
_atom_site_U_iso_or_equiv
_atom_site_adp_type
_atom_site_occupancy
_atom_site_site_symmetry_order
_atom_site_calc_flag
_atom_site_refinement_flags_posn
_atom_site_refinement_flags_adp
_atom_site_refinement_flags_occupancy
_atom_site_disorder_assembly
_atom_site_disorder_group
N1 N 0.4851(2) 0.04316(19) 0.16065(17) 0.0242(4) Uani 0.875(4) 1 d . U P A 1
C6 C 0.5315(2) 0.16103(18) 0.07382(15) 0.0252(5) Uani 0.875(4) 1 d . U P A 1
C7 C 0.6706(2) 0.1624(2) 0.06062(17) 0.0288(5) Uani 0.875(4) 1 d . U P A 1
H7 H 0.6971 0.2385 -0.0059 0.035 Uiso 0.875(4) 1 calc R . P A 1
N11 N 0.5402(15) 0.0047(13) 0.1960(12) 0.023(2) Uani 0.125(4) 1 d . U P A 2
C61 C 0.6254(13) 0.1017(13) 0.1246(12) 0.021(3) Uani 0.125(4) 1 d . U P A 2
C71 C 0.5840(17) 0.2244(17) 0.0306(14) 0.032(3) Uani 0.125(4) 1 d . U P A 2
H71 H 0.6483 0.2793 -0.0129 0.039 Uiso 0.125(4) 1 calc R . P A 2
C1 C 0.27619(18) -0.31972(16) 0.51851(14) 0.0315(3) Uani 1 1 d . U . . .
H1 H 0.2516 -0.4019 0.5732 0.038 Uiso 1 1 calc R . . . .
C2 C 0.38631(17) -0.32795(15) 0.40321(13) 0.0279(3) Uani 1 1 d . U . . .
H2 H 0.4357 -0.4154 0.3799 0.034 Uiso 1 1 calc R . . . .
C3 C 0.42268(16) -0.20706(14) 0.32323(12) 0.0238(3) Uani 1 1 d . U . . .
H3 H 0.4971 -0.2127 0.2455 0.029 Uiso 1 1 calc R . . . .
C4 C 0.34941(15) -0.07584(14) 0.35710(12) 0.0210(3) Uani 1 1 d . U . . .
C5 C 0.39342(16) 0.05174(14) 0.27151(12) 0.0241(3) Uani 1 1 d . U . . .
C8 C 0.78884(17) 0.05971(16) 0.13717(14) 0.0313(3) Uani 1 1 d . U . . .
C9 C 0.91378(19) 0.10035(17) 0.10931(15) 0.0375(4) Uani 1 1 d . U . . .
H9 H 0.9172 0.1877 0.0469 0.045 Uiso 1 1 calc R . . . .
C10 C 1.0340(2) 0.0150(2) 0.17149(17) 0.0428(4) Uani 1 1 d . U . . .
H10 H 1.1166 0.0456 0.1506 0.051 Uiso 1 1 calc R . . . .
C11 C 1.03292(19) -0.11468(19) 0.26392(16) 0.0413(4) Uani 1 1 d . U . . .
H11 H 1.1135 -0.1722 0.3063 0.050 Uiso 1 1 calc R . . . .
C12 C 0.20258(18) -0.19039(16) 0.55303(13) 0.0315(3) Uani 1 1 d . U . . .
H12 H 0.1281 -0.1854 0.6308 0.038 Uiso 1 1 calc R . . . .
C13 C 0.23870(16) -0.06839(15) 0.47293(12) 0.0252(3) Uani 1 1 d . U . . .
H13 H 0.1889 0.0189 0.4965 0.030 Uiso 1 1 calc R . . . .
C14 C 0.32803(16) 0.18598(14) 0.31643(12) 0.0236(3) Uani 1 1 d . U . . .
C15 C 0.41037(17) 0.20576(15) 0.37681(14) 0.0289(3) Uani 1 1 d . U . . .
H15 H 0.5052 0.1339 0.3922 0.035 Uiso 1 1 calc R . . . .
C16 C 0.35199(18) 0.33247(16) 0.41447(14) 0.0327(3) Uani 1 1 d . U . . .
H16 H 0.4074 0.3456 0.4555 0.039 Uiso 1 1 calc R . . . .
C17 C 0.21113(18) 0.43978(15) 0.39121(14) 0.0325(4) Uani 1 1 d . U . . .
H17 H 0.1725 0.5253 0.4159 0.039 Uiso 1 1 calc R . . . .
C18 C 0.12829(19) 0.42010(16) 0.33169(15) 0.0354(4) Uani 1 1 d . U . . .
H18 H 0.0335 0.4920 0.3163 0.043 Uiso 1 1 calc R . . . .
C19 C 0.18616(18) 0.29331(16) 0.29488(14) 0.0320(3) Uani 1 1 d . U . . .
H19 H 0.1296 0.2797 0.2553 0.038 Uiso 1 1 calc R . . . .
C20 C 0.42203(17) 0.27723(16) -0.00729(13) 0.0299(3) Uani 1 1 d . U . . .
C21 C 0.42703(19) 0.41635(17) -0.07417(14) 0.0344(4) Uani 1 1 d . U . . .
H21 H 0.5072 0.4390 -0.0739 0.041 Uiso 1 1 calc R . . . .
C22 C 0.3161(2) 0.52167(17) -0.14087(15) 0.0394(4) Uani 1 1 d . U . . .
H22 H 0.3223 0.6141 -0.1850 0.047 Uiso 1 1 calc R . . . .
C23 C 0.1973(2) 0.49161(18) -0.14272(15) 0.0410(4) Uani 1 1 d . U . . .
H23 H 0.1205 0.5639 -0.1855 0.049 Uiso 1 1 calc R . . . .
C24 C 0.1921(2) 0.3545(2) -0.08114(15) 0.0423(4) Uani 1 1 d . U . . .
H24 H 0.1130 0.3323 -0.0841 0.051 Uiso 1 1 calc R . . . .
C25 C 0.3039(2) 0.24754(17) -0.01406(14) 0.0373(4) Uani 1 1 d . U . . .
H25 H 0.2990 0.1543 0.0270 0.045 Uiso 1 1 calc R . . . .
C26 C 0.79063(18) -0.07178(17) 0.23004(16) 0.0372(4) Uani 1 1 d . U . . .
H26 H 0.7088 -0.1035 0.2512 0.045 Uiso 1 1 calc R . . . .
C27 C 0.9111(2) -0.15701(17) 0.29200(15) 0.0402(4) Uani 1 1 d . U . . .
H27 H 0.9089 -0.2449 0.3540 0.048 Uiso 1 1 calc R . . . .

loop_
_atom_site_aniso_label
_atom_site_aniso_U_11
_atom_site_aniso_U_22
_atom_site_aniso_U_33
_atom_site_aniso_U_23
_atom_site_aniso_U_13
_atom_site_aniso_U_12
N1 0.0241(10) 0.0231(9) 0.0208(8) -0.0043(6) -0.0008(6) -0.0096(7)
C6 0.0275(10) 0.0239(8) 0.0194(8) -0.0065(7) 0.0013(7) -0.0103(7)
C7 0.0280(11) 0.0268(9) 0.0239(9) -0.0040(7) 0.0027(8) -0.0130(8)
N11 0.017(5) 0.023(5) 0.019(5) 0.003(4) -0.005(4) -0.005(4)
C61 0.015(5) 0.029(5) 0.025(6) -0.014(4) -0.001(4) -0.010(4)
C71 0.023(6) 0.031(6) 0.036(6) -0.012(5) 0.005(4) -0.011(5)
C1 0.0379(9) 0.0282(7) 0.0264(7) 0.0004(6) -0.0058(6) -0.0184(6)
C2 0.0297(8) 0.0230(7) 0.0291(7) -0.0062(5) -0.0071(6) -0.0085(6)
C3 0.0221(7) 0.0258(7) 0.0214(6) -0.0055(5) -0.0036(5) -0.0089(5)
C4 0.0189(7) 0.0237(6) 0.0196(6) -0.0035(5) -0.0056(5) -0.0082(5)
C5 0.0232(7) 0.0255(7) 0.0223(6) -0.0067(5) -0.0017(5) -0.0103(5)
C8 0.0249(8) 0.0325(8) 0.0344(8) -0.0167(6) -0.0028(6) -0.0055(6)
C9 0.0398(9) 0.0364(8) 0.0322(8) -0.0060(7) -0.0016(7) -0.0186(7)
C10 0.0306(9) 0.0575(11) 0.0479(10) -0.0208(8) 0.0007(7) -0.0246(8)
C11 0.0313(9) 0.0473(10) 0.0379(9) -0.0172(7) -0.0111(7) -0.0010(7)
C12 0.0343(8) 0.0342(8) 0.0213(7) -0.0054(6) 0.0022(6) -0.0175(6)
C13 0.0254(7) 0.0261(7) 0.0222(6) -0.0071(5) -0.0027(5) -0.0097(5)
C14 0.0262(7) 0.0228(7) 0.0184(6) -0.0034(5) 0.0004(5) -0.0124(5)
C15 0.0254(8) 0.0265(7) 0.0322(7) -0.0067(6) -0.0069(6) -0.0083(6)
C16 0.0364(9) 0.0321(8) 0.0353(8) -0.0100(6) -0.0086(6) -0.0162(6)
C17 0.0390(9) 0.0245(7) 0.0314(8) -0.0101(6) -0.0029(6) -0.0115(6)
C18 0.0320(9) 0.0302(8) 0.0381(8) -0.0128(7) -0.0109(6) -0.0012(6)
C19 0.0298(8) 0.0345(8) 0.0332(8) -0.0136(6) -0.0090(6) -0.0080(6)
C20 0.0310(8) 0.0303(7) 0.0188(6) -0.0085(6) -0.0026(5) -0.0042(6)
C21 0.0383(9) 0.0383(8) 0.0301(8) -0.0122(6) -0.0042(6) -0.0173(7)
C22 0.0509(10) 0.0303(8) 0.0285(8) -0.0027(6) -0.0083(7) -0.0132(7)
C23 0.0347(9) 0.0435(9) 0.0285(8) -0.0048(7) -0.0097(6) -0.0034(7)
C24 0.0309(9) 0.0640(11) 0.0314(8) -0.0158(8) 0.0033(6) -0.0226(8)
C25 0.0447(10) 0.0360(8) 0.0236(7) -0.0059(6) 0.0062(6) -0.0216(7)
C26 0.0271(8) 0.0332(8) 0.0446(9) -0.0156(7) 0.0055(6) -0.0122(6)
C27 0.0396(10) 0.0289(8) 0.0358(8) -0.0064(6) -0.0013(7) -0.0071(7)

loop_
_atom_type_symbol
_atom_type_description
_atom_type_scat_dispersion_real
_atom_type_scat_dispersion_imag
_atom_type_scat_source
C C 0.0033 0.0016 'International Tables Vol C Tables 4.2.6.8 and 6.1.1.4'
H H 0.0000 0.0000 'International Tables Vol C Tables 4.2.6.8 and 6.1.1.4'
N N 0.0061 0.0033 'International Tables Vol C Tables 4.2.6.8 and 6.1.1.4'

loop_
_geom_angle_atom_site_label_1
_geom_angle_atom_site_label_2
_geom_angle_atom_site_label_3
_geom_angle
C5 N1 C6 121.21(15)
N1 C6 C20 116.25(17)
C7 C6 N1 121.03(18)
C7 C6 C20 122.60(18)
C6 C7 H7 115.5
C6 C7 C8 129.10(18)
C8 C7 H7 115.5
C5 N11 C61 120.9(9)
N11 C61 C8 121.1(9)
C71 C61 N11 125.9(13)
C71 C61 C8 112.5(12)
C61 C71 H71 120.1
C61 C71 C20 119.7(12)
C20 C71 H71 120.1
C2 C1 H1 119.9
C12 C1 H1 119.9
C12 C1 C2 120.28(13)
C1 C2 H2 120.1
C3 C2 C1 119.74(13)
C3 C2 H2 120.1
C2 C3 H3 119.7
C2 C3 C4 120.55(13)
C4 C3 H3 119.7
C3 C4 C5 119.70(12)
C13 C4 C3 119.36(12)
C13 C4 C5 120.91(12)
N1 C5 C4 118.18(13)
N1 C5 C14 122.75(13)
N11 C5 C4 109.3(5)
N11 C5 C14 123.6(5)
C4 C5 C14 119.06(12)
C9 C8 C7 115.14(16)
C9 C8 C61 148.4(5)
C9 C8 C26 116.56(15)
C26 C8 C7 128.28(16)
C26 C8 C61 94.4(5)
C8 C9 H9 119.1
C8 C9 C10 121.80(16)
C10 C9 H9 119.1
C9 C10 H10 119.7
C11 C10 C9 120.64(16)
C11 C10 H10 119.7
C10 C11 H11 120.8
C27 C11 C10 118.36(16)
C27 C11 H11 120.8
C1 C12 H12 119.9
C13 C12 C1 120.24(14)
C13 C12 H12 119.9
C4 C13 H13 120.1
C12 C13 C4 119.84(13)
C12 C13 H13 120.1
C15 C14 C5 120.09(13)
C15 C14 C19 119.51(14)
C19 C14 C5 120.38(13)
C14 C15 H15 120.0
C14 C15 C16 119.98(14)
C16 C15 H15 120.0
C15 C16 H16 119.9
C15 C16 C17 120.11(15)
C17 C16 H16 119.9
C16 C17 H17 120.0
C18 C17 C16 120.08(14)
C18 C17 H17 120.0
C17 C18 H18 120.1
C17 C18 C19 119.76(14)
C19 C18 H18 120.1
C14 C19 H19 119.7
C18 C19 C14 120.55(14)
C18 C19 H19 119.7
C21 C20 C6 124.56(16)
C21 C20 C71 91.4(6)
C25 C20 C6 118.38(15)
C25 C20 C71 151.1(6)
C25 C20 C21 117.03(14)
C20 C21 H21 119.2
C22 C21 C20 121.52(16)
C22 C21 H21 119.2
C21 C22 H22 119.8
C23 C22 C21 120.50(16)
C23 C22 H22 119.8
C22 C23 H23 120.4
C24 C23 C22 119.25(16)
C24 C23 H23 120.4
C23 C24 H24 119.7
C23 C24 C25 120.54(17)
C25 C24 H24 119.7
C20 C25 C24 121.10(16)
C20 C25 H25 119.5
C24 C25 H25 119.5
C8 C26 H26 119.2
C27 C26 C8 121.50(16)
C27 C26 H26 119.2
C11 C27 C26 121.13(16)
C11 C27 H27 119.4
C26 C27 H27 119.4

loop_
_geom_bond_atom_site_label_1
_geom_bond_atom_site_label_2
_geom_bond_distance
N1 C6 1.405(3)
N1 C5 1.277(2)
C6 C7 1.335(3)
C6 C20 1.488(2)
C7 H7 0.9300
C7 C8 1.484(3)
N11 C61 1.433(17)
N11 C5 1.367(12)
C61 C71 1.33(2)
C61 C8 1.521(11)
C71 H71 0.9300
C71 C20 1.612(16)
C1 H1 0.9300
C1 C2 1.379(2)
C1 C12 1.376(2)
C2 H2 0.9300
C2 C3 1.367(2)
C3 H3 0.9300
C3 C4 1.390(2)
C4 C5 1.471(2)
C4 C13 1.385(2)
C5 C14 1.493(2)
C8 C9 1.379(2)
C8 C26 1.384(2)
C9 H9 0.9300
C9 C10 1.381(3)
C10 H10 0.9300
C10 C11 1.373(3)
C11 H11 0.9300
C11 C27 1.360(3)
C12 H12 0.9300
C12 C13 1.376(2)
C13 H13 0.9300
C14 C15 1.378(2)
C14 C19 1.387(2)
C15 H15 0.9300
C15 C16 1.383(2)
C16 H16 0.9300
C16 C17 1.385(2)
C17 H17 0.9300
C17 C18 1.374(2)
C18 H18 0.9300
C18 C19 1.379(2)
C19 H19 0.9300
C20 C21 1.387(2)
C20 C25 1.379(3)
C21 H21 0.9300
C21 C22 1.376(2)
C22 H22 0.9300
C22 C23 1.362(3)
C23 H23 0.9300
C23 C24 1.362(3)
C24 H24 0.9300
C24 C25 1.388(3)
C25 H25 0.9300
C26 H26 0.9300
C26 C27 1.381(3)
C27 H27 0.9300
